data_7003259
loop_
_publ_author_name
'Beves, Jonathon E.'
'Dunphy, Emma L.'
'Constable, Edwin C.'
'Housecroft, Catherine E.'
'Kepert, Cameron J.'
'Neuburger, Markus'
'Price, David J.'
'Schaffner, Silvia'

_publ_section_title
;
 Vectorial property dependence in
 bis{4&#x2032;-(n-pyridyl)-2,2&#x2032;:6&#x2032;,2&#x2033;-terpyridine}iron(ii)
 and ruthenium(ii) complexes with n = 2, 3 and 4
;
_journal_issue 3
_journal_name_full 'Dalton Transactions'
_journal_page_first 386
_journal_paper_doi 10.1039/b714970k
_journal_year 2008
_chemical_formula_moiety 'C40 H28 Fe N8, 2(F6 P), 2(C2 H3 N)'
_chemical_formula_sum 'C44 H34 F12 Fe N10 P2'
_chemical_formula_weight 1048.59
_space_group_IT_number 88
_symmetry_cell_setting tetragonal
_symmetry_space_group_name_Hall '-I 4ad'
_symmetry_space_group_name_H-M 'I 41/a :2'
_atom_sites_solution_hydrogens geom
_atom_sites_solution_primary direct
_atom_sites_solution_secondary difmap
_audit_creation_date 07-07-16
_audit_creation_method CRYSTALS_ver_12.84
_cell_angle_alpha 90
_cell_angle_beta 90
_cell_angle_gamma 90
_cell_formula_units_Z 4
_cell_length_a 8.7704(2)
_cell_length_b 8.7704(2)
_cell_length_c 56.5252(14)
_cell_measurement_reflns_used 5511
_cell_measurement_temperature 173
_cell_measurement_theta_max 30
_cell_measurement_theta_min 1
_cell_volume 4347.91(18)
_computing_cell_refinement 'DENZO/SCALEPACK (Otwinowski & Minor, 1997)'
_computing_data_collection 'COLLECT (Nonius, 1997-2001).'
_computing_data_reduction 'DENZO/SCALEPACK (Otwinowski & Minor, 1997)'
_computing_molecular_graphics 'CAMERON (Watkin et al., 1996)'
_computing_publication_material 'CRYSTALS (Betteridge et al., 2003)'
_computing_structure_refinement 'CRYSTALS (Betteridge et al., 2003)'
_computing_structure_solution 'SIR92 (Altomare et al., 1994)'
_diffrn_ambient_temperature 173
_diffrn_measured_fraction_theta_full 0.998
_diffrn_measured_fraction_theta_max 0.998
_diffrn_measurement_device_type 'Nonius KappaCCD'
_diffrn_measurement_method '\f & \w scans'
_diffrn_radiation_monochromator graphite
_diffrn_radiation_type 'Mo K\a'
_diffrn_radiation_wavelength 0.71073
_diffrn_reflns_av_R_equivalents 0.086
_diffrn_reflns_limit_h_max 12
_diffrn_reflns_limit_h_min -12
_diffrn_reflns_limit_k_max 12
_diffrn_reflns_limit_k_min -12
_diffrn_reflns_limit_l_max 79
_diffrn_reflns_limit_l_min -79
_diffrn_reflns_number 34009
_diffrn_reflns_theta_full 30.000
_diffrn_reflns_theta_max 30.000
_diffrn_reflns_theta_min 3.363
_diffrn_standards_number 0
_exptl_absorpt_coefficient_mu 0.520
_exptl_absorpt_correction_T_max 0.90
_exptl_absorpt_correction_T_min 0.90
_exptl_absorpt_correction_type multi-scan
_exptl_absorpt_process_details 'DENZO/SCALEPACK (Otwinowski & Minor, 1997)'
_exptl_crystal_colour red
_exptl_crystal_density_diffrn 1.602
_exptl_crystal_description block
_exptl_crystal_F_000 2128
_exptl_crystal_size_max 0.24
_exptl_crystal_size_mid 0.20
_exptl_crystal_size_min 0.20
_refine_diff_density_max 1.51
_refine_diff_density_min -1.04
_refine_ls_extinction_coef 1288.554
_refine_ls_extinction_method 'Larson (1970), Equation 22'
_refine_ls_goodness_of_fit_ref 0.9421
_refine_ls_hydrogen_treatment constr
_refine_ls_matrix_type full
_refine_ls_number_parameters 204
_refine_ls_number_reflns 2431
_refine_ls_number_restraints 335
_refine_ls_R_factor_all 0.1160
_refine_ls_R_factor_gt 0.0998
_refine_ls_shift/su_max 0.000717
_refine_ls_structure_factor_coef F
_refine_ls_weighting_details
;
Method, part 1, Chebychev polynomial, (Watkin, 1994, Prince, 1982)
[weight] = 1.0/[A~0~*T~0~(x)+A~1~*T~1~(x) ... +A~n-1~]*T~n-1~(x)]
where A~i~ are the Chebychev coefficients listed below and x= Fcalc/Fmax
Method = Robust Weighting (Prince, 1982)
W = [weight] * [1-(deltaF/6*sigmaF)^2^]^2^
A~i~ are:
9.75 -2.63 4.11 5.05 -1.29
;
_refine_ls_weighting_scheme calc
_refine_ls_wR_factor_all 0.0590
_refine_ls_wR_factor_gt 0.0578
_refine_ls_wR_factor_ref 0.0578
_reflns_limit_h_max 8
_reflns_limit_h_min -8
_reflns_limit_k_max 12
_reflns_limit_k_min 0
_reflns_limit_l_max 79
_reflns_limit_l_min 0
_reflns_number_gt 2431
_reflns_number_total 3188
_reflns_threshold_expression I>3.0\s(I)
_oxford_diffrn_Wilson_B_factor 0.00
_oxford_diffrn_Wilson_scale 0.00
_oxford_refine_ls_scale 0.959(3)
_oxford_structure_analysis_title '3271628 jb421_173k'
_cod_data_source_file b714970k.txt
_cod_data_source_block jb421_173k
_cod_depositor_comments
;
The following automatic conversions were performed:
'_symmetry_cell_setting' value 'Tetragonal' changed to 'tetragonal'
according to '/home/saulius/struct/CIF-dictionaries/cif_core.dic'
dictionary named 'cif_core.dic' version 2.4.1 from 2010-06-29.

Automatic conversion script
Id: cif_fix_enum 1527 2010-12-29 10:47:43Z saulius 
;
_cod_original_sg_symbol_H-M 'I 41/a'
_cod_original_formula_sum 'C44 H34 F12 Fe1 N10 P2'
_cod_database_code 7003259

loop_
_symmetry_equiv_pos_as_xyz
x,y,z
-x,-y,-z
x+1/2,y+1/2,z+1/2
-x+1/2,-y+1/2,-z+1/2
-y+3/4,x+1/4,z+1/4
y+3/4,-x+1/4,-z+1/4
-y+5/4,x+3/4,z+3/4
y+5/4,-x+3/4,-z+3/4
-x+1/2,-y,z+1/2
x+1/2,y,-z+1/2
-x+1,-y+1/2,z+1
x+1,y+1/2,-z+1
y+3/4,-x+3/4,z+3/4
-y+3/4,x+3/4,-z+3/4
y+5/4,-x+5/4,z+5/4
-y+5/4,x+5/4,-z+5/4

loop_
_atom_site_label
_atom_site_type_symbol
_atom_site_fract_x
_atom_site_fract_y
_atom_site_fract_z
_atom_site_U_iso_or_equiv
_atom_site_occupancy
_atom_site_adp_type
_atom_site_refinement_flags_posn
_atom_site_refinement_flags_adp
_atom_site_refinement_flags_occupancy
_atom_site_disorder_assembly
_atom_site_disorder_group
_atom_site_attached_hydrogens
Fe1 Fe 0.0000 0.2500 0.6250 0.0175 1.0000 Uani S T . . . .
N1 N -0.08246(18) 0.04271(18) 0.61931(3) 0.0206 1.0000 Uani . . . . . .
N2 N 0.0000 0.2500 0.59170(4) 0.0208 1.0000 Uani S T . . . .
N3 N 0.0000 0.2500 0.46690(5) 0.0486 1.0000 Uani S T . . . .
C1 C -0.1240(2) -0.0610(2) 0.63557(4) 0.0260 1.0000 Uani . . . . . .
C2 C -0.1898(3) -0.2000(2) 0.62945(4) 0.0333 1.0000 Uani . . . . . .
C3 C -0.2116(3) -0.2343(3) 0.60580(5) 0.0370 1.0000 Uani . . . . . .
C4 C -0.1664(3) -0.1300(3) 0.58879(4) 0.0318 1.0000 Uani . . . . . .
C5 C -0.1021(2) 0.0069(2) 0.59603(3) 0.0230 1.0000 Uani . . . . . .
C6 C -0.0518(2) 0.1270(2) 0.57981(3) 0.0229 1.0000 Uani . . . . . .
C7 C -0.0535(2) 0.1239(2) 0.55525(3) 0.0282 1.0000 Uani . . . . . .
C8 C 0.0000 0.2500 0.54272(4) 0.0284 1.0000 Uani S T . . . .
C9 C 0.0000 0.2500 0.51656(5) 0.0317 1.0000 Uani S T . . . .
C10 C -0.1121(3) 0.1740(4) 0.50386(4) 0.0440 1.0000 Uani . . . . . .
C11 C -0.1053(4) 0.1782(4) 0.47913(4) 0.0507 1.0000 Uani . . . . . .
P1 P 0.52525(17) 0.4033(2) 0.54723(2) 0.0445 0.5000 Uani D U . . . .
F1 F 0.4391(5) 0.2747(5) 0.53220(7) 0.0680 0.5000 Uani D U . . . .
F2 F 0.6150(7) 0.5305(7) 0.56193(9) 0.0780 0.5000 Uani D U . . . .
F3 F 0.6378(6) 0.4315(8) 0.52575(7) 0.1087 0.5000 Uani D U . . . .
F4 F 0.4161(5) 0.3753(6) 0.56921(7) 0.0740 0.5000 Uani D U . . . .
F5 F 0.4098(6) 0.5272(5) 0.53706(9) 0.0775 0.5000 Uani D U . . . .
F6 F 0.6364(6) 0.2762(6) 0.55767(9) 0.0918 0.5000 Uani D U . . . .
N4 N 0.400(2) -0.0722(17) 0.56806(17) 0.1122 0.5000 Uani D U . . . .
C12 C 0.4624(11) -0.0843(12) 0.55001(12) 0.0771 0.5000 Uani D U . . . .
C13 C 0.5319(11) -0.0947(15) 0.52633(14) 0.0810 0.5000 Uani D U . . . .
H11 H -0.1075 -0.0382 0.6522 0.0315 1.0000 Uiso R . . . . .
H21 H -0.2199 -0.2720 0.6416 0.0403 1.0000 Uiso R . . . . .
H31 H -0.2579 -0.3302 0.6012 0.0448 1.0000 Uiso R . . . . .
H41 H -0.1795 -0.1522 0.5721 0.0385 1.0000 Uiso R . . . . .
H71 H -0.0915 0.0350 0.5469 0.0342 1.0000 Uiso R . . . . .
H101 H -0.1930 0.1195 0.5119 0.0532 1.0000 Uiso R . . . . .
H111 H -0.1838 0.1242 0.4704 0.0611 1.0000 Uiso R . . . . .
H131 H 0.6326 -0.1398 0.5276 0.0973 0.5000 Uiso R . . . . .
H132 H 0.5404 0.0067 0.5196 0.0973 0.5000 Uiso R . . . . .
H133 H 0.4686 -0.1576 0.5162 0.0973 0.5000 Uiso R . . . . .

loop_
_atom_site_aniso_label
_atom_site_aniso_U_11
_atom_site_aniso_U_22
_atom_site_aniso_U_33
_atom_site_aniso_U_23
_atom_site_aniso_U_13
_atom_site_aniso_U_12
Fe1 0.01902(19) 0.01902(19) 0.0144(2) 0.0000 0.0000 0.0000
N1 0.0192(7) 0.0224(7) 0.0202(7) 0.0008(5) 0.0003(5) -0.0004(5)
N2 0.0234(10) 0.0202(10) 0.0188(8) 0.0000 0.0000 -0.0020(9)
N3 0.068(2) 0.059(2) 0.0186(10) 0.0000 0.0000 0.0125(19)
C1 0.0261(9) 0.0254(9) 0.0264(9) 0.0042(7) 0.0058(7) 0.0039(7)
C2 0.0372(11) 0.0236(9) 0.0392(12) 0.0078(8) 0.0081(9) -0.0023(8)
C3 0.0411(12) 0.0236(10) 0.0463(13) -0.0002(9) 0.0015(10) -0.0071(9)
C4 0.0386(11) 0.0247(10) 0.0321(10) -0.0033(8) -0.0027(8) -0.0054(8)
C5 0.0243(8) 0.0225(9) 0.0221(8) -0.0007(6) 0.0010(6) -0.0013(7)
C6 0.0260(9) 0.0215(8) 0.0212(8) 0.0003(6) -0.0007(6) -0.0003(7)
C7 0.0341(10) 0.0305(10) 0.0201(8) -0.0049(7) -0.0025(7) -0.0018(8)
C8 0.0340(15) 0.0351(15) 0.0162(10) 0.0000 0.0000 0.0020(13)
C9 0.0424(16) 0.0359(15) 0.0168(10) 0.0000 0.0000 0.0039(14)
C10 0.0511(15) 0.0588(16) 0.0223(10) -0.0031(10) -0.0054(9) -0.0013(12)
C11 0.0642(17) 0.0648(18) 0.0230(10) -0.0078(11) -0.0085(11) 0.0020(14)
P1 0.0361(6) 0.0655(9) 0.0319(6) -0.0036(6) -0.0069(5) 0.0002(6)
F1 0.081(3) 0.061(2) 0.062(2) -0.0097(18) -0.0334(19) -0.008(2)
F2 0.097(3) 0.102(4) 0.036(3) -0.009(2) -0.020(3) -0.039(3)
F3 0.090(3) 0.193(6) 0.043(2) -0.015(3) 0.017(2) -0.054(4)
F4 0.059(2) 0.112(4) 0.051(2) 0.003(2) 0.0066(18) -0.011(2)
F5 0.086(3) 0.067(3) 0.080(3) 0.013(2) -0.032(3) 0.007(2)
F6 0.077(3) 0.126(4) 0.072(3) -0.019(3) -0.029(2) 0.048(3)
N4 0.171(5) 0.133(6) 0.033(4) -0.005(4) 0.017(4) -0.080(5)
C12 0.092(4) 0.096(5) 0.043(3) 0.000(3) -0.002(3) -0.050(4)
C13 0.065(4) 0.131(6) 0.046(3) -0.001(4) 0.010(3) -0.019(4)

loop_
_atom_type_symbol
_atom_type_scat_dispersion_real
_atom_type_scat_dispersion_imag
_atom_type_scat_Cromer_Mann_a1
_atom_type_scat_Cromer_Mann_b1
_atom_type_scat_Cromer_Mann_a2
_atom_type_scat_Cromer_Mann_b2
_atom_type_scat_Cromer_Mann_a3
_atom_type_scat_Cromer_Mann_b3
_atom_type_scat_Cromer_Mann_a4
_atom_type_scat_Cromer_Mann_b4
_atom_type_scat_Cromer_Mann_c
_atom_type_scat_source
C 0.0033 0.0016 2.3100 20.8439 1.0200 10.2075 1.5886 0.5687 0.8650 51.6512 0.2156 'International Tables Vol C 4.2.6.8 and 6.1.1.4'
H 0.0000 0.0000 0.4930 10.5109 0.3229 26.1257 0.1402 3.1424 0.0408 57.7998 0.0030 'International Tables Vol C 4.2.6.8 and 6.1.1.4'
Fe 0.3463 0.8444 11.7695 4.7611 7.3573 0.3072 3.5222 15.3535 2.3045 76.8805 1.0369 'International Tables Vol C 4.2.6.8 and 6.1.1.4'
N 0.0061 0.0033 12.2126 0.0057 3.1322 9.8933 2.0125 28.9975 1.1663 0.5826 -11.5290 'International Tables Vol C 4.2.6.8 and 6.1.1.4'
P 0.1023 0.0942 6.4345 1.9067 4.1791 27.1570 1.7800 0.5260 1.4908 68.1645 1.1149 'International Tables Vol C 4.2.6.8 and 6.1.1.4'
F 0.0171 0.0103 3.5392 10.2825 2.6412 4.2944 1.5170 0.2615 1.0243 26.1476 0.2776 'International Tables Vol C 4.2.6.8 and 6.1.1.4'

loop_
_geom_angle_atom_site_label_1
_geom_angle_site_symmetry_1
_geom_angle_atom_site_label_2
_geom_angle_site_symmetry_2
_geom_angle_atom_site_label_3
_geom_angle_site_symmetry_3
_geom_angle
_geom_angle_publ_flag
N1 11_454 Fe1 . N1 16_445 91.508(14) yes
N1 11_454 Fe1 . N1 6_456 91.508(14) yes
N1 16_445 Fe1 . N1 6_456 161.33(9) yes
N1 11_454 Fe1 . N2 6_456 99.34(4) yes
N1 16_445 Fe1 . N2 6_456 80.66(4) yes
N1 6_456 Fe1 . N2 6_456 80.66(4) yes
N1 11_454 Fe1 . N1 . 161.33(9) yes
N1 16_445 Fe1 . N1 . 91.508(14) yes
N1 6_456 Fe1 . N1 . 91.508(14) yes
N2 6_456 Fe1 . N1 . 99.34(4) yes
N1 11_454 Fe1 . N2 . 80.66(4) yes
N1 16_445 Fe1 . N2 . 99.34(4) yes
N1 6_456 Fe1 . N2 . 99.34(4) yes
N2 6_456 Fe1 . N2 . 179.994 yes
N1 . Fe1 . N2 . 80.66(4) yes
Fe1 . N1 . C1 . 127.50(13) yes
Fe1 . N1 . C5 . 114.45(12) yes
C1 . N1 . C5 . 118.02(17) yes
C6 11_454 N2 . Fe1 . 119.86(11) yes
C6 11_454 N2 . C6 . 120.3(2) yes
Fe1 . N2 . C6 . 119.86(11) yes
C11 11_454 N3 . C11 . 116.5(3) yes
N1 . C1 . C2 . 122.37(19) yes
N1 . C1 . H11 . 118.8 no
C2 . C1 . H11 . 118.8 no
C1 . C2 . C3 . 119.15(19) yes
C1 . C2 . H21 . 120.4 no
C3 . C2 . H21 . 120.4 no
C2 . C3 . C4 . 119.2(2) yes
C2 . C3 . H31 . 120.4 no
C4 . C3 . H31 . 120.4 no
C3 . C4 . C5 . 118.9(2) yes
C3 . C4 . H41 . 120.6 no
C5 . C4 . H41 . 120.6 no
C4 . C5 . N1 . 122.35(17) yes
C4 . C5 . C6 . 124.07(18) yes
N1 . C5 . C6 . 113.58(16) yes
C5 . C6 . N2 . 111.39(16) yes
C5 . C6 . C7 . 127.45(17) yes
N2 . C6 . C7 . 121.15(18) yes
C6 . C7 . C8 . 119.23(19) yes
C6 . C7 . H71 . 120.4 no
C8 . C7 . H71 . 120.4 no
C7 . C8 . C7 11_454 119.0(2) yes
C7 . C8 . C9 . 120.52(12) yes
C7 11_454 C8 . C9 . 120.52(12) yes
C8 . C9 . C10 11_454 121.16(15) yes
C8 . C9 . C10 . 121.16(15) yes
C10 11_454 C9 . C10 . 117.7(3) yes
C9 . C10 . C11 . 118.3(3) yes
C9 . C10 . H101 . 120.8 no
C11 . C10 . H101 . 120.9 no
C10 . C11 . N3 . 124.6(3) yes
C10 . C11 . H111 . 117.7 no
N3 . C11 . H111 . 117.7 no
F1 . P1 . F2 . 178.6(3) yes
F1 . P1 . F3 . 89.8(2) yes
F2 . P1 . F3 . 89.0(3) yes
F1 . P1 . F4 . 91.2(2) yes
F2 . P1 . F4 . 89.9(3) yes
F3 . P1 . F4 . 178.5(3) yes
F1 . P1 . F5 . 89.4(2) yes
F2 . P1 . F5 . 91.4(3) yes
F3 . P1 . F5 . 90.7(3) yes
F4 . P1 . F5 . 90.3(3) yes
F1 . P1 . F6 . 89.6(2) yes
F2 . P1 . F6 . 89.7(3) yes
F3 . P1 . F6 . 90.7(3) yes
F4 . P1 . F6 . 88.3(3) yes
F5 . P1 . F6 . 178.2(3) yes
N4 . C12 . C13 . 175.8(13) yes
C12 . C13 . H131 . 109.5 no
C12 . C13 . H132 . 109.4 no
C12 . C13 . H133 . 109.5 no
H131 . C13 . H132 . 109.5 no
H131 . C13 . H133 . 109.5 no
H132 . C13 . H133 . 109.5 no

loop_
_geom_bond_atom_site_label_1
_geom_bond_site_symmetry_1
_geom_bond_atom_site_label_2
_geom_bond_site_symmetry_2
_geom_bond_distance
_geom_bond_publ_flag
Fe1 . N1 11_454 1.9828(16) yes
Fe1 . N1 16_445 1.9828(16) yes
Fe1 . N1 6_456 1.9828(16) yes
Fe1 . N2 6_456 1.882(2) yes
Fe1 . N1 . 1.9828(16) yes
Fe1 . N2 . 1.882(2) yes
N1 . C1 . 1.343(2) yes
N1 . C5 . 1.364(2) yes
N2 . C6 11_454 1.349(2) yes
N2 . C6 . 1.349(2) yes
N3 . C11 11_454 1.314(4) yes
N3 . C11 . 1.314(4) yes
C1 . C2 . 1.393(3) yes
C1 . H11 . 0.970 no
C2 . C3 . 1.383(3) yes
C2 . H21 . 0.970 no
C3 . C4 . 1.385(3) yes
C3 . H31 . 0.970 no
C4 . C5 . 1.388(3) yes
C4 . H41 . 0.970 no
C5 . C6 . 1.465(3) yes
C6 . C7 . 1.389(3) yes
C7 . C8 . 1.395(2) yes
C7 . H71 . 0.970 no
C8 . C9 . 1.478(3) yes
C9 . C10 11_454 1.388(3) yes
C9 . C10 . 1.388(3) yes
C10 . C11 . 1.400(3) yes
C10 . H101 . 0.970 no
C11 . H111 . 0.970 no
P1 . F1 . 1.602(3) yes
P1 . F2 . 1.598(4) yes
P1 . F3 . 1.584(4) yes
P1 . F4 . 1.588(4) yes
P1 . F5 . 1.593(4) yes
P1 . F6 . 1.594(4) yes
N4 . C12 . 1.165(13) yes
C12 . C13 . 1.474(10) yes
C13 . H131 . 0.970 no
C13 . H132 . 0.970 no
C13 . H133 . 0.970 no
